data_4036162
loop_
_publ_author_name
'Yang, Zhanhui'
'Chen, Ning'
'Xu, Jiaxi'

_publ_section_title
;
 Substituent-controlled annuloselectivity and stereoselectivity in the
 sulfa-Staudinger cycloadditions.
;
_journal_issue 7
_journal_name_full 'The Journal of organic chemistry'
_journal_page_first 3611
_journal_page_last 3620
_journal_paper_doi 10.1021/acs.joc.5b00312
_journal_volume 80
_journal_year 2015
_chemical_formula_moiety 'C22 H24 N2 O4 S'
_chemical_formula_sum 'C22 H24 N2 O4 S'
_chemical_formula_weight 412.49
_chemical_melting_point 420.1(10)
_chemical_name_common '1,2,4-thiadiazinane 6b'
_chemical_name_systematic
;
 Ethyl rel(4bR,5R,13bS)-4b,5,9,13b,15,16-hexahydro-8H-[1,2,4]thiadiazino[3,2-a:5,4-a']diisoquinoline-5-carboxylate 6,6-dioxide 
;
_space_group_crystal_system monoclinic
_space_group_IT_number 14
_space_group_name_Hall '-P 2yn'
_space_group_name_H-M_alt 'P 1 21/n 1'
_atom_sites_solution_hydrogens geom
_atom_sites_solution_primary direct
_atom_sites_solution_secondary difmap
_audit_creation_date 2014-10-27
_audit_creation_method
;
  Olex2 1.1
  (compiled 2011.02.15 svn.r1672, GUI svn.r3494)
;
_cell_angle_alpha 90.00
_cell_angle_beta 94.441(14)
_cell_angle_gamma 90.00
_cell_formula_units_Z 4
_cell_length_a 7.9160(13)
_cell_length_b 13.6054(10)
_cell_length_c 17.845(2)
_cell_measurement_reflns_used 3619
_cell_measurement_temperature 106.7
_cell_measurement_theta_max 29.4867
_cell_measurement_theta_min 2.8982
_cell_volume 1916.1(4)
_computing_cell_refinement
;
CrysAlisPro, Agilent Technologies,
Version 1.171.35.11 (release 16-05-2011 CrysAlis171 .NET)
(compiled May 16 2011,17:55:39)
;
_computing_data_collection
;
CrysAlisPro, Agilent Technologies,
Version 1.171.35.11 (release 16-05-2011 CrysAlis171 .NET)
(compiled May 16 2011,17:55:39)
;
_computing_data_reduction
;
CrysAlisPro, Agilent Technologies,
Version 1.171.35.11 (release 16-05-2011 CrysAlis171 .NET)
(compiled May 16 2011,17:55:39)
;
_computing_molecular_graphics
;
O. V. Dolomanov, L. J. Bourhis, R. J. Gildea, J. A. K. Howard and H. Puschmann,
OLEX2: a complete structure solution, refinement and analysis program.
J. Appl. Cryst. (2009). 42, 339-341.
;
_computing_publication_material
;
O. V. Dolomanov, L. J. Bourhis, R. J. Gildea, J. A. K. Howard and H. Puschmann,
OLEX2: a complete structure solution, refinement and analysis program.
J. Appl. Cryst. (2009). 42, 339-341.
;
_computing_structure_refinement 'SHELXL-97 (Sheldrick, 1997)'
_computing_structure_solution 'A short history of SHELX (Sheldrick, 2007)/Bruker'
_diffrn_ambient_temperature 106.7
_diffrn_detector_area_resol_mean 16.0971
_diffrn_measured_fraction_theta_full 0.998
_diffrn_measured_fraction_theta_max 0.998
_diffrn_measurement_details
;
#__ type_ start__ end____ width___ exp.time_
  1 omega  -29.00   19.00   1.0000    5.0000
omega____ theta____ kappa____ phi______ frames
    -      -13.4480  -94.0000 -170.0000 48

#__ type_ start__ end____ width___ exp.time_
  2 omega  -13.00   12.00   1.0000    5.0000
omega____ theta____ kappa____ phi______ frames
    -      -13.4480  -94.0000   59.0000 25

#__ type_ start__ end____ width___ exp.time_
  3 omega  -45.00  -17.00   1.0000    5.0000
omega____ theta____ kappa____ phi______ frames
    -       18.6043  -37.0000  -90.0000 28

#__ type_ start__ end____ width___ exp.time_
  4 omega   -1.00   67.00   1.0000    5.0000
omega____ theta____ kappa____ phi______ frames
    -       18.6043   37.0000  -30.0000 68

#__ type_ start__ end____ width___ exp.time_
  5 omega    3.00   88.00   1.0000    5.0000
omega____ theta____ kappa____ phi______ frames
    -       18.6043   37.0000   90.0000 85
;
_diffrn_measurement_device_type 'Xcalibur, Eos, Gemini'
_diffrn_measurement_method '\w scans'
_diffrn_orient_matrix_UB_11 0.0182781000
_diffrn_orient_matrix_UB_12 0.0463763000
_diffrn_orient_matrix_UB_13 -0.0155933000
_diffrn_orient_matrix_UB_21 -0.0208868000
_diffrn_orient_matrix_UB_22 0.0234275000
_diffrn_orient_matrix_UB_23 0.0335924000
_diffrn_orient_matrix_UB_31 0.0855329000
_diffrn_orient_matrix_UB_32 -0.0042041000
_diffrn_orient_matrix_UB_33 0.0147901000
_diffrn_radiation_monochromator graphite
_diffrn_radiation_type 'Mo K\a'
_diffrn_radiation_wavelength 0.7107
_diffrn_reflns_av_R_equivalents 0.0288
_diffrn_reflns_av_unetI/netI 0.0391
_diffrn_reflns_limit_h_max 8
_diffrn_reflns_limit_h_min -9
_diffrn_reflns_limit_k_max 15
_diffrn_reflns_limit_k_min -16
_diffrn_reflns_limit_l_max 21
_diffrn_reflns_limit_l_min -22
_diffrn_reflns_number 9331
_diffrn_reflns_theta_full 26.00
_diffrn_reflns_theta_max 26.00
_diffrn_reflns_theta_min 2.90
_diffrn_source 'Enhance (Mo) X-ray Source'
_exptl_absorpt_coefficient_mu 0.202
_exptl_absorpt_correction_T_max 1.00000
_exptl_absorpt_correction_T_min 0.94324
_exptl_absorpt_correction_type multi-scan
_exptl_absorpt_process_details
;
CrysAlisPro, Agilent Technologies,
Version 1.171.35.11 (release 16-05-2011 CrysAlis171 .NET)
(compiled May 16 2011,17:55:39)
Empirical absorption correction using spherical harmonics,
 implemented in SCALE3 ABSPACK scaling algorithm.
;
_exptl_crystal_colour colorless
_exptl_crystal_density_diffrn 1.430
_exptl_crystal_density_meas ?
_exptl_crystal_density_method 'not measured'
_exptl_crystal_description block
_exptl_crystal_F_000 872
_exptl_crystal_size_max 0.43
_exptl_crystal_size_mid 0.40
_exptl_crystal_size_min 0.34
_refine_diff_density_max 0.292
_refine_diff_density_min -0.413
_refine_diff_density_rms 0.051
_refine_ls_extinction_method none
_refine_ls_goodness_of_fit_ref 1.043
_refine_ls_hydrogen_treatment mixed
_refine_ls_matrix_type full
_refine_ls_number_parameters 263
_refine_ls_number_reflns 3761
_refine_ls_number_restraints 0
_refine_ls_restrained_S_all 1.043
_refine_ls_R_factor_all 0.0460
_refine_ls_R_factor_gt 0.0373
_refine_ls_shift/su_max 0.001
_refine_ls_shift/su_mean 0.000
_refine_ls_structure_factor_coef Fsqd
_refine_ls_weighting_details 'calc w=1/[\s^2^(Fo^2^)+(0.0342P)^2^+0.9081P] where P=(Fo^2^+2Fc^2^)/3'
_refine_ls_weighting_scheme calc
_refine_ls_wR_factor_gt 0.0838
_refine_ls_wR_factor_ref 0.0897
_reflns_number_gt 3195
_reflns_number_total 3761
_reflns_threshold_expression >2sigma(I)
_cod_data_source_file jo5b00312_si_002.cif
_cod_data_source_block exp_2476
_cod_depositor_comments
;
The following automatic conversions were performed:

data item '_chemical_melting_point' value '146-148 deg' was changed
to '420.1(10)' -- it was converted from degrees Celsius(C) to
Kelvins(K), the average value was taken and precision was estimated.

data item '_exptl_crystal_density_meas' value 'none' was changed to
'?' -- the value is perceived as not measured.

Automatic conversion script
Id: cif_fix_values 6909 2019-04-08 15:41:33Z antanas 
;
_cod_database_code 4036162
_reflns_odcompleteness_completeness 99.78
_reflns_odcompleteness_iscentric 1
_reflns_odcompleteness_theta 26.32

loop_
_space_group_symop_id
_space_group_symop_operation_xyz
1 'x, y, z'
2 '-x+1/2, y+1/2, -z+1/2'
3 '-x, -y, -z'
4 'x-1/2, -y-1/2, z-1/2'

loop_
_atom_site_label
_atom_site_type_symbol
_atom_site_fract_x
_atom_site_fract_y
_atom_site_fract_z
_atom_site_U_iso_or_equiv
_atom_site_adp_type
_atom_site_occupancy
_atom_site_symmetry_multiplicity
_atom_site_calc_flag
_atom_site_refinement_flags
S1 S 0.79080(5) 0.70134(3) 0.01507(2) 0.01527(12) Uani 1 1 d .
O1 O 0.71680(15) 0.73488(9) 0.08138(6) 0.0210(3) Uani 1 1 d .
O4 O 0.64684(15) 0.48425(9) -0.08303(6) 0.0187(3) Uani 1 1 d .
O3 O 0.74754(15) 0.60424(9) -0.15431(7) 0.0218(3) Uani 1 1 d .
O2 O 0.93374(15) 0.63667(9) 0.02205(7) 0.0208(3) Uani 1 1 d .
N1 N 0.83894(17) 0.79760(10) -0.03218(8) 0.0142(3) Uani 1 1 d .
N2 N 0.55992(17) 0.81470(10) -0.10412(7) 0.0133(3) Uani 1 1 d .
C13 C 0.1976(2) 0.66211(13) -0.24542(10) 0.0182(4) Uani 1 1 d .
H13 H 0.1738 0.6835 -0.2946 0.022 Uiso 1 1 calc R
C11 C 0.4091(2) 0.80090(13) -0.22681(9) 0.0166(4) Uani 1 1 d .
H11A H 0.3418 0.8592 -0.2194 0.020 Uiso 1 1 calc R
H11B H 0.4214 0.7941 -0.2802 0.020 Uiso 1 1 calc R
C9 C 0.9703(2) 0.79412(13) -0.08656(10) 0.0161(4) Uani 1 1 d .
H9A H 0.9203 0.7765 -0.1361 0.019 Uiso 1 1 calc R
H9B H 1.0561 0.7458 -0.0711 0.019 Uiso 1 1 calc R
C20 C 0.6804(2) 0.57816(13) -0.09978(9) 0.0152(4) Uani 1 1 d .
C16 C 0.2669(2) 0.59708(13) -0.10003(10) 0.0161(4) Uani 1 1 d .
H16 H 0.2898 0.5753 -0.0509 0.019 Uiso 1 1 calc R
C17 C 0.3547(2) 0.67789(12) -0.12550(9) 0.0138(3) Uani 1 1 d .
C19 C 0.6177(2) 0.64527(12) -0.04004(9) 0.0139(3) Uani 1 1 d .
H19 H 0.5575 0.6038 -0.0059 0.017 Uiso 1 1 calc R
C14 C 0.1120(2) 0.58175(14) -0.21980(10) 0.0197(4) Uani 1 1 d .
H14 H 0.0312 0.5497 -0.2516 0.024 Uiso 1 1 calc R
C3 C 0.6291(2) 1.03465(13) -0.08942(9) 0.0165(4) Uani 1 1 d .
H3 H 0.5174 1.0226 -0.0795 0.020 Uiso 1 1 calc R
C10 C 0.5827(2) 0.81257(13) -0.18523(9) 0.0150(4) Uani 1 1 d .
H10A H 0.6553 0.7581 -0.1968 0.018 Uiso 1 1 calc R
H10B H 0.6353 0.8731 -0.2003 0.018 Uiso 1 1 calc R
C2 C 0.7477(2) 0.95898(13) -0.08130(9) 0.0143(4) Uani 1 1 d .
C7 C 0.9155(2) 0.97615(13) -0.09729(9) 0.0162(4) Uani 1 1 d .
C5 C 0.8416(2) 1.14466(14) -0.12782(10) 0.0218(4) Uani 1 1 d .
H5 H 0.8736 1.2068 -0.1433 0.026 Uiso 1 1 calc R
C12 C 0.3191(2) 0.71162(13) -0.19885(9) 0.0151(4) Uani 1 1 d .
C21 C 0.6904(2) 0.41061(14) -0.13752(10) 0.0233(4) Uani 1 1 d .
H21A H 0.7124 0.3483 -0.1122 0.028 Uiso 1 1 calc R
H21B H 0.7926 0.4305 -0.1601 0.028 Uiso 1 1 calc R
C8 C 1.0479(2) 0.89601(13) -0.08797(10) 0.0179(4) Uani 1 1 d .
H8A H 1.1174 0.9068 -0.0415 0.022 Uiso 1 1 calc R
H8B H 1.1210 0.8998 -0.1291 0.022 Uiso 1 1 calc R
C4 C 0.6752(2) 1.12738(13) -0.11204(10) 0.0198(4) Uani 1 1 d .
H4 H 0.5955 1.1777 -0.1167 0.024 Uiso 1 1 calc R
C22 C 0.5486(2) 0.39842(16) -0.19784(10) 0.0277(5) Uani 1 1 d .
H22A H 0.5750 0.3456 -0.2306 0.042 Uiso 1 1 calc R
H22B H 0.5347 0.4582 -0.2263 0.042 Uiso 1 1 calc R
H22C H 0.4455 0.3837 -0.1751 0.042 Uiso 1 1 calc R
C1 C 0.6886(2) 0.86087(12) -0.05336(9) 0.0142(4) Uani 1 1 d .
H1 H 0.6351 0.8743 -0.0067 0.017 Uiso 1 1 calc R
C6 C 0.9597(2) 1.06973(13) -0.12062(10) 0.0199(4) Uani 1 1 d .
H6 H 1.0707 1.0821 -0.1316 0.024 Uiso 1 1 calc R
C15 C 0.1466(2) 0.54897(14) -0.14676(10) 0.0192(4) Uani 1 1 d .
H15 H 0.0892 0.4950 -0.1293 0.023 Uiso 1 1 calc R
C18 C 0.4879(2) 0.72714(12) -0.07171(9) 0.0138(3) Uani 1 1 d .
H18 H 0.4283 0.7498 -0.0288 0.017 Uiso 1 1 calc R

loop_
_atom_site_aniso_label
_atom_site_aniso_U_11
_atom_site_aniso_U_22
_atom_site_aniso_U_33
_atom_site_aniso_U_23
_atom_site_aniso_U_13
_atom_site_aniso_U_12
S1 0.0179(2) 0.0142(2) 0.0132(2) 0.00100(17) -0.00171(16) -0.00051(17)
O1 0.0278(7) 0.0214(7) 0.0138(6) -0.0006(5) 0.0009(5) -0.0029(6)
O4 0.0266(6) 0.0117(6) 0.0178(6) -0.0010(5) 0.0010(5) -0.0002(5)
O3 0.0236(6) 0.0202(7) 0.0227(7) -0.0007(6) 0.0084(5) 0.0003(5)
O2 0.0205(6) 0.0169(7) 0.0242(7) 0.0034(6) -0.0035(5) 0.0013(5)
N1 0.0139(7) 0.0132(7) 0.0158(7) 0.0005(6) 0.0025(6) 0.0000(6)
N2 0.0158(7) 0.0116(7) 0.0124(7) 0.0011(6) 0.0012(5) -0.0009(6)
C13 0.0170(8) 0.0209(9) 0.0163(8) 0.0009(7) -0.0008(7) 0.0020(7)
C11 0.0186(8) 0.0173(9) 0.0138(8) 0.0027(7) 0.0004(7) 0.0006(7)
C9 0.0146(8) 0.0161(9) 0.0179(8) -0.0011(7) 0.0027(7) 0.0019(7)
C20 0.0132(8) 0.0141(9) 0.0176(9) 0.0001(7) -0.0032(7) 0.0014(7)
C16 0.0143(8) 0.0168(9) 0.0174(8) 0.0031(7) 0.0018(7) 0.0026(7)
C17 0.0118(8) 0.0123(8) 0.0172(8) -0.0018(7) 0.0011(6) 0.0030(7)
C19 0.0150(8) 0.0127(8) 0.0142(8) 0.0014(7) 0.0021(6) -0.0011(7)
C14 0.0160(8) 0.0193(10) 0.0232(9) -0.0022(8) -0.0030(7) -0.0020(7)
C3 0.0177(8) 0.0165(9) 0.0152(8) -0.0024(7) -0.0003(7) -0.0011(7)
C10 0.0161(8) 0.0150(9) 0.0141(8) 0.0011(7) 0.0029(6) 0.0000(7)
C2 0.0183(8) 0.0139(9) 0.0104(8) -0.0035(7) -0.0003(6) -0.0010(7)
C7 0.0183(8) 0.0164(9) 0.0140(8) -0.0020(7) 0.0015(7) -0.0015(7)
C5 0.0294(10) 0.0144(9) 0.0214(9) 0.0018(8) 0.0017(8) -0.0047(8)
C12 0.0133(8) 0.0146(9) 0.0176(8) 0.0002(7) 0.0029(6) 0.0022(7)
C21 0.0298(10) 0.0142(9) 0.0264(10) -0.0054(8) 0.0046(8) 0.0023(8)
C8 0.0161(8) 0.0207(10) 0.0174(9) -0.0008(8) 0.0036(7) -0.0011(7)
C4 0.0240(9) 0.0157(9) 0.0191(9) -0.0024(8) -0.0035(7) 0.0024(8)
C22 0.0311(10) 0.0301(11) 0.0227(10) -0.0096(9) 0.0066(8) -0.0091(9)
C1 0.0147(8) 0.0141(9) 0.0140(8) -0.0011(7) 0.0025(6) 0.0016(7)
C6 0.0201(9) 0.0196(10) 0.0202(9) -0.0018(8) 0.0033(7) -0.0046(7)
C15 0.0164(8) 0.0157(9) 0.0255(9) 0.0038(8) 0.0008(7) -0.0005(7)
C18 0.0141(8) 0.0135(9) 0.0141(8) 0.0004(7) 0.0033(6) 0.0015(7)

loop_
_atom_type_symbol
_atom_type_description
_atom_type_scat_dispersion_real
_atom_type_scat_dispersion_imag
_atom_type_scat_source
C C 0.0033 0.0016 'International Tables Vol C Tables 4.2.6.8 and 6.1.1.4'
H H 0.0000 0.0000 'International Tables Vol C Tables 4.2.6.8 and 6.1.1.4'
N N 0.0061 0.0033 'International Tables Vol C Tables 4.2.6.8 and 6.1.1.4'
O O 0.0106 0.0060 'International Tables Vol C Tables 4.2.6.8 and 6.1.1.4'
S S 0.1246 0.1234 'International Tables Vol C Tables 4.2.6.8 and 6.1.1.4'

loop_
_geom_angle_atom_site_label_1
_geom_angle_atom_site_label_2
_geom_angle_atom_site_label_3
_geom_angle
O1 S1 N1 107.45(8)
O1 S1 C19 104.12(8)
O2 S1 O1 119.62(7)
O2 S1 N1 109.04(7)
O2 S1 C19 110.58(8)
N1 S1 C19 105.02(7)
C20 O4 C21 116.41(14)
C9 N1 S1 121.49(12)
C9 N1 C1 116.09(13)
C1 N1 S1 112.53(11)
C1 N2 C10 119.20(13)
C1 N2 C18 112.50(12)
C18 N2 C10 117.05(13)
C14 C13 H13 119.4
C14 C13 C12 121.19(16)
C12 C13 H13 119.4
H11A C11 H11B 108.1
C10 C11 H11A 109.5
C10 C11 H11B 109.5
C12 C11 H11A 109.5
C12 C11 H11B 109.5
C12 C11 C10 110.76(14)
N1 C9 H9A 110.4
N1 C9 H9B 110.4
N1 C9 C8 106.75(14)
H9A C9 H9B 108.6
C8 C9 H9A 110.4
C8 C9 H9B 110.4
O4 C20 C19 109.58(14)
O3 C20 O4 124.77(16)
O3 C20 C19 125.64(16)
C17 C16 H16 119.5
C15 C16 H16 119.5
C15 C16 C17 120.94(16)
C16 C17 C18 118.59(15)
C12 C17 C16 119.69(15)
C12 C17 C18 121.72(15)
S1 C19 H19 107.0
C20 C19 S1 111.34(11)
C20 C19 H19 107.0
C20 C19 C18 114.19(13)
C18 C19 S1 110.02(11)
C18 C19 H19 107.0
C13 C14 H14 120.0
C13 C14 C15 119.98(16)
C15 C14 H14 120.0
C2 C3 H3 119.5
C4 C3 H3 119.5
C4 C3 C2 120.93(16)
N2 C10 C11 107.87(13)
N2 C10 H10A 110.1
N2 C10 H10B 110.1
C11 C10 H10A 110.1
C11 C10 H10B 110.1
H10A C10 H10B 108.4
C3 C2 C7 119.86(16)
C3 C2 C1 117.64(15)
C7 C2 C1 122.49(15)
C2 C7 C8 121.18(15)
C6 C7 C2 118.54(16)
C6 C7 C8 120.27(15)
C4 C5 H5 119.9
C6 C5 H5 119.9
C6 C5 C4 120.13(17)
C13 C12 C11 120.80(15)
C13 C12 C17 118.69(16)
C17 C12 C11 120.50(15)
O4 C21 H21A 109.5
O4 C21 H21B 109.5
O4 C21 C22 110.61(15)
H21A C21 H21B 108.1
C22 C21 H21A 109.5
C22 C21 H21B 109.5
C9 C8 H8A 109.1
C9 C8 H8B 109.1
C7 C8 C9 112.49(14)
C7 C8 H8A 109.1
C7 C8 H8B 109.1
H8A C8 H8B 107.8
C3 C4 C5 119.33(17)
C3 C4 H4 120.3
C5 C4 H4 120.3
C21 C22 H22A 109.5
C21 C22 H22B 109.5
C21 C22 H22C 109.5
H22A C22 H22B 109.5
H22A C22 H22C 109.5
H22B C22 H22C 109.5
N1 C1 C2 109.39(13)
N1 C1 H1 106.3
N2 C1 N1 114.53(13)
N2 C1 C2 113.33(13)
N2 C1 H1 106.3
C2 C1 H1 106.3
C7 C6 H6 119.4
C5 C6 C7 121.21(16)
C5 C6 H6 119.4
C16 C15 C14 119.50(17)
C16 C15 H15 120.2
C14 C15 H15 120.2
N2 C18 C17 112.43(13)
N2 C18 C19 116.82(13)
N2 C18 H18 106.2
C17 C18 C19 108.21(13)
C17 C18 H18 106.2
C19 C18 H18 106.2

loop_
_geom_bond_atom_site_label_1
_geom_bond_atom_site_label_2
_geom_bond_distance
S1 O1 1.4348(13)
S1 O2 1.4311(13)
S1 N1 1.6190(15)
S1 C19 1.7939(16)
O4 C20 1.343(2)
O4 C21 1.456(2)
O3 C20 1.198(2)
N1 C9 1.477(2)
N1 C1 1.493(2)
N2 C10 1.473(2)
N2 C1 1.453(2)
N2 C18 1.459(2)
C13 H13 0.9300
C13 C14 1.383(3)
C13 C12 1.395(2)
C11 H11A 0.9700
C11 H11B 0.9700
C11 C10 1.519(2)
C11 C12 1.512(2)
C9 H9A 0.9700
C9 H9B 0.9700
C9 C8 1.517(2)
C20 C19 1.516(2)
C16 H16 0.9300
C16 C17 1.395(2)
C16 C15 1.381(2)
C17 C12 1.395(2)
C17 C18 1.525(2)
C19 H19 0.9800
C19 C18 1.589(2)
C14 H14 0.9300
C14 C15 1.385(2)
C3 H3 0.9300
C3 C2 1.393(2)
C3 C4 1.382(2)
C10 H10A 0.9700
C10 H10B 0.9700
C2 C7 1.400(2)
C2 C1 1.512(2)
C7 C8 1.512(2)
C7 C6 1.393(2)
C5 H5 0.9300
C5 C4 1.388(3)
C5 C6 1.383(3)
C21 H21A 0.9700
C21 H21B 0.9700
C21 C22 1.503(3)
C8 H8A 0.9700
C8 H8B 0.9700
C4 H4 0.9300
C22 H22A 0.9600
C22 H22B 0.9600
C22 H22C 0.9600
C1 H1 0.9800
C6 H6 0.9300
C15 H15 0.9300
C18 H18 0.9800

loop_
_geom_torsion_atom_site_label_1
_geom_torsion_atom_site_label_2
_geom_torsion_atom_site_label_3
_geom_torsion_atom_site_label_4
_geom_torsion
S1 N1 C9 C8 -150.27(12)
S1 N1 C1 N2 -64.17(16)
S1 N1 C1 C2 167.37(11)
S1 C19 C18 N2 45.31(17)
S1 C19 C18 C17 173.36(11)
O1 S1 N1 C9 156.95(12)
O1 S1 N1 C1 -58.71(12)
O1 S1 C19 C20 -162.07(12)
O1 S1 C19 C18 70.30(12)
O4 C20 C19 S1 111.13(13)
O4 C20 C19 C18 -123.53(14)
O3 C20 C19 S1 -69.84(19)
O3 C20 C19 C18 55.5(2)
O2 S1 N1 C9 25.91(14)
O2 S1 N1 C1 170.25(10)
O2 S1 C19 C20 -32.36(14)
O2 S1 C19 C18 -159.99(11)
N1 S1 C19 C20 85.13(13)
N1 S1 C19 C18 -42.51(13)
N1 C9 C8 C7 -49.20(18)
C13 C14 C15 C16 0.0(3)
C9 N1 C1 N2 82.22(17)
C9 N1 C1 C2 -46.24(18)
C20 O4 C21 C22 -85.81(18)
C20 C19 C18 N2 -80.73(18)
C20 C19 C18 C17 47.33(18)
C16 C17 C12 C13 -1.1(2)
C16 C17 C12 C11 178.20(15)
C16 C17 C18 N2 -175.73(14)
C16 C17 C18 C19 53.76(19)
C17 C16 C15 C14 -0.3(3)
C19 S1 N1 C9 -92.62(13)
C19 S1 N1 C1 51.72(12)
C14 C13 C12 C11 -178.55(16)
C14 C13 C12 C17 0.7(3)
C3 C2 C7 C8 179.10(15)
C3 C2 C7 C6 0.4(2)
C3 C2 C1 N1 -167.40(14)
C3 C2 C1 N2 63.47(19)
C10 N2 C1 N1 -81.24(18)
C10 N2 C1 C2 45.22(19)
C10 N2 C18 C17 -35.59(18)
C10 N2 C18 C19 90.39(17)
C10 C11 C12 C13 -153.06(16)
C10 C11 C12 C17 27.7(2)
C2 C3 C4 C5 0.9(3)
C2 C7 C8 C9 19.4(2)
C2 C7 C6 C5 0.2(3)
C7 C2 C1 N1 11.2(2)
C7 C2 C1 N2 -117.97(17)
C12 C13 C14 C15 -0.2(3)
C12 C11 C10 N2 -54.72(18)
C12 C17 C18 N2 4.2(2)
C12 C17 C18 C19 -126.27(16)
C21 O4 C20 O3 -2.6(2)
C21 O4 C20 C19 176.49(13)
C8 C7 C6 C5 -178.48(16)
C4 C3 C2 C7 -1.0(2)
C4 C3 C2 C1 177.61(15)
C4 C5 C6 C7 -0.3(3)
C1 N1 C9 C8 66.57(17)
C1 N2 C10 C11 -156.96(14)
C1 N2 C18 C17 -179.14(13)
C1 N2 C18 C19 -53.16(18)
C1 C2 C7 C8 0.6(2)
C1 C2 C7 C6 -178.08(15)
C6 C7 C8 C9 -161.99(15)
C6 C5 C4 C3 -0.2(3)
C15 C16 C17 C12 0.9(3)
C15 C16 C17 C18 -179.14(16)
C18 N2 C10 C11 61.99(18)
C18 N2 C1 N1 61.46(18)
C18 N2 C1 C2 -172.09(13)
C18 C17 C12 C13 178.97(15)
C18 C17 C12 C11 -1.8(2)
